data_7025117
loop_
_publ_author_name
'Madhu, Vedichi'
'Ekambaram, Balaraman'
'Shimon, Linda J. W.'
'Diskin, Yael'
'Leitus, Gregory'
'Neumann, Ronny'

_publ_section_title
;
 Structural diversity in manganese, iron and cobalt complexes of the
 ditopic 1,2-bis(2,2'-bipyridyl-6-yl)ethyne ligand and observation of
 epoxidation and catalase activity of manganese compounds.
;
_journal_issue 31
_journal_name_full 'Dalton transactions (Cambridge, England : 2003)'
_journal_page_first 7266
_journal_page_last 7275
_journal_paper_doi 10.1039/b925129d
_journal_volume 39
_journal_year 2010
_chemical_formula_moiety 'C52 H40 Mn4 N8 O11, 2(F6 P), 2(C2 H3 N)'
_chemical_formula_sum 'C56 H46 F12 Mn4 N10 O11 P2'
_chemical_formula_weight 1544.73
_chemical_name_systematic
;
?
;
_space_group_IT_number 2
_symmetry_cell_setting triclinic
_symmetry_space_group_name_Hall '-P 1'
_symmetry_space_group_name_H-M 'P -1'
_atom_sites_solution_hydrogens geom
_atom_sites_solution_primary direct
_atom_sites_solution_secondary difmap
_audit_creation_method SHELXL-97
_cell_angle_alpha 79.7990(10)
_cell_angle_beta 73.9100(10)
_cell_angle_gamma 66.6630(10)
_cell_formula_units_Z 1
_cell_length_a 9.8849(3)
_cell_length_b 11.0951(3)
_cell_length_c 15.2615(4)
_cell_measurement_reflns_used 17908
_cell_measurement_temperature 100(2)
_cell_measurement_theta_max 27.68
_cell_measurement_theta_min 2.00
_cell_volume 1472.35(7)
_computing_cell_refinement 'Bruker Apex2'
_computing_data_collection 'Bruker Apex2'
_computing_data_reduction 'Bruker Apex2'
_computing_structure_refinement 'SHELXL-97 (Sheldrick, 1997)'
_computing_structure_solution 'SHELXS-97 (Sheldrick, 1990)'
_diffrn_ambient_temperature 100(2)
_diffrn_measured_fraction_theta_full 0.986
_diffrn_measured_fraction_theta_max 0.986
_diffrn_measurement_device_type 'Bruker KappaApex2 CCD'
_diffrn_measurement_method 'omega and phi scans'
_diffrn_radiation_monochromator graphite
_diffrn_radiation_source 'fine-focus sealed tube'
_diffrn_radiation_type MoK\a
_diffrn_radiation_wavelength 0.71073
_diffrn_reflns_av_R_equivalents 0.0299
_diffrn_reflns_av_sigmaI/netI 0.0474
_diffrn_reflns_limit_h_max 12
_diffrn_reflns_limit_h_min -12
_diffrn_reflns_limit_k_max 14
_diffrn_reflns_limit_k_min -14
_diffrn_reflns_limit_l_max 19
_diffrn_reflns_limit_l_min 0
_diffrn_reflns_number 17908
_diffrn_reflns_theta_full 27.67
_diffrn_reflns_theta_max 27.67
_diffrn_reflns_theta_min 2.00
_exptl_absorpt_coefficient_mu 1.001
_exptl_absorpt_correction_T_max 0.9901
_exptl_absorpt_correction_T_min 0.9065
_exptl_absorpt_correction_type multi-scan
_exptl_absorpt_process_details 'Bruker Apex2'
_exptl_crystal_colour orange
_exptl_crystal_density_diffrn 1.742
_exptl_crystal_density_method 'not measured'
_exptl_crystal_description plate
_exptl_crystal_F_000 778
_exptl_crystal_size_max 0.10
_exptl_crystal_size_mid 0.04
_exptl_crystal_size_min 0.01
_refine_diff_density_max 0.837
_refine_diff_density_min -0.747
_refine_diff_density_rms 0.099
_refine_ls_extinction_method none
_refine_ls_goodness_of_fit_ref 1.089
_refine_ls_hydrogen_treatment constr
_refine_ls_matrix_type full
_refine_ls_number_parameters 482
_refine_ls_number_reflns 6781
_refine_ls_number_restraints 403
_refine_ls_restrained_S_all 1.061
_refine_ls_R_factor_all 0.0706
_refine_ls_R_factor_gt 0.0479
_refine_ls_shift/su_max 0.085
_refine_ls_shift/su_mean 0.004
_refine_ls_structure_factor_coef Fsqd
_refine_ls_weighting_details 'calc w=1/[\s^2^(Fo^2^)+(0.0834P)^2^+0.2765P] where P=(Fo^2^+2Fc^2^)/3'
_refine_ls_weighting_scheme calc
_refine_ls_wR_factor_gt 0.1326
_refine_ls_wR_factor_ref 0.1421
_reflns_number_gt 5070
_reflns_number_total 6781
_reflns_threshold_expression >2sigma(I)
_cod_data_source_file b925129d.txt
_cod_data_source_block n201a
_cod_original_sg_symbol_H-M P-1
_cod_database_code 7025117

loop_
_symmetry_equiv_pos_as_xyz
'x, y, z'
'-x, -y, -z'

loop_
_atom_site_label
_atom_site_type_symbol
_atom_site_fract_x
_atom_site_fract_y
_atom_site_fract_z
_atom_site_U_iso_or_equiv
_atom_site_adp_type
_atom_site_occupancy
_atom_site_symmetry_multiplicity
_atom_site_calc_flag
_atom_site_refinement_flags
_atom_site_disorder_assembly
_atom_site_disorder_group
Mn1 Mn 0.53692(5) 0.56563(4) 0.68221(3) 0.02167(13) Uani 1 1 d U . .
Mn2 Mn 0.51659(5) 0.62149(4) 0.47223(3) 0.01696(13) Uani 1 1 d U . .
O1 O 0.5488(2) 0.49250(18) 0.56713(13) 0.0177(4) Uani 1 1 d U . .
N1 N 0.4720(3) 0.5061(2) 0.82840(17) 0.0229(5) Uani 1 1 d U . .
N2 N 0.7415(3) 0.3947(2) 0.71750(17) 0.0229(5) Uani 1 1 d U . .
N3 N 0.7519(3) 0.5526(2) 0.37367(16) 0.0198(5) Uani 1 1 d U . .
N4 N 0.4875(3) 0.7385(2) 0.35010(16) 0.0179(5) Uani 1 1 d U . .
C1 C 0.3302(4) 0.5527(3) 0.8793(2) 0.0282(7) Uani 1 1 d U . .
H1 H 0.2579 0.6263 0.8542 0.034 Uiso 1 1 calc R . .
C2 C 0.2830(4) 0.5005(3) 0.9658(2) 0.0320(7) Uani 1 1 d U . .
H2 H 0.1811 0.5363 0.9991 0.038 Uiso 1 1 calc R . .
C3 C 0.3887(4) 0.3944(3) 1.0024(2) 0.0322(7) Uani 1 1 d U . .
H3 H 0.3605 0.3553 1.0618 0.039 Uiso 1 1 calc R . .
C4 C 0.5349(4) 0.3460(3) 0.9521(2) 0.0310(7) Uani 1 1 d U . .
H4 H 0.6081 0.2727 0.9767 0.037 Uiso 1 1 calc R . .
C5 C 0.5764(3) 0.4031(3) 0.8661(2) 0.0242(6) Uani 1 1 d U . .
C6 C 0.7287(3) 0.3516(3) 0.8070(2) 0.0219(6) Uani 1 1 d U . .
C7 C 0.8541(4) 0.2613(3) 0.8392(2) 0.0297(7) Uani 1 1 d U . .
H7 H 0.8441 0.2347 0.9026 0.036 Uiso 1 1 calc R . .
C8 C 0.9900(4) 0.2120(3) 0.7799(2) 0.0338(8) Uani 1 1 d U . .
H8 H 1.0749 0.1503 0.8017 0.041 Uiso 1 1 calc R . .
C9 C 1.0048(4) 0.2523(3) 0.6864(2) 0.0287(7) Uani 1 1 d U . .
H9 H 1.0986 0.2182 0.6436 0.034 Uiso 1 1 calc R . .
C10 C 0.8781(3) 0.3434(3) 0.6588(2) 0.0232(6) Uani 1 1 d U . .
C11 C 0.8854(3) 0.3876(3) 0.5628(2) 0.0248(7) Uani 1 1 d U . .
C12 C 0.8868(3) 0.4207(3) 0.4846(2) 0.0192(6) Uani 1 1 d U . .
C13 C 0.8826(3) 0.4622(3) 0.3913(2) 0.0209(6) Uani 1 1 d U . .
C14 C 1.0099(3) 0.4125(3) 0.3214(2) 0.0262(7) Uani 1 1 d U . .
H14 H 1.1008 0.3476 0.3346 0.031 Uiso 1 1 calc R . .
C15 C 1.0005(4) 0.4604(3) 0.2315(2) 0.0281(7) Uani 1 1 d U . .
H15 H 1.0845 0.4259 0.1824 0.034 Uiso 1 1 calc R . .
C16 C 0.8685(3) 0.5583(3) 0.2139(2) 0.0256(6) Uani 1 1 d U . .
H16 H 0.8619 0.5937 0.1532 0.031 Uiso 1 1 calc R . .
C17 C 0.7466(3) 0.6035(3) 0.2866(2) 0.0212(6) Uani 1 1 d U . .
C18 C 0.6010(3) 0.7114(3) 0.2743(2) 0.0190(6) Uani 1 1 d U . .
C19 C 0.5835(4) 0.7811(3) 0.1916(2) 0.0249(6) Uani 1 1 d U . .
H19 H 0.6649 0.7616 0.1391 0.030 Uiso 1 1 calc R . .
C20 C 0.4442(4) 0.8809(3) 0.1858(2) 0.0283(7) Uani 1 1 d U . .
H20 H 0.4296 0.9298 0.1292 0.034 Uiso 1 1 calc R . .
C21 C 0.3291(3) 0.9073(3) 0.2625(2) 0.0270(7) Uani 1 1 d U . .
H21 H 0.2334 0.9744 0.2600 0.032 Uiso 1 1 calc R . .
C22 C 0.3550(3) 0.8339(3) 0.3443(2) 0.0231(6) Uani 1 1 d U . .
H22 H 0.2755 0.8524 0.3978 0.028 Uiso 1 1 calc R . .
O6 O 0.6454(2) 0.6995(2) 0.64267(15) 0.0277(5) Uani 1 1 d U . .
O7 O 0.5993(2) 0.7433(2) 0.50320(14) 0.0248(5) Uani 1 1 d U . .
C23 C 0.6442(3) 0.7639(3) 0.5665(2) 0.0217(6) Uani 1 1 d U . .
C24 C 0.6983(4) 0.8773(3) 0.5496(2) 0.0302(7) Uani 1 1 d U . .
H24A H 0.6346 0.9420 0.5946 0.045 Uiso 1 1 calc R . .
H24B H 0.6921 0.9189 0.4878 0.045 Uiso 1 1 calc R . .
H24C H 0.8035 0.8446 0.5553 0.045 Uiso 1 1 calc R . .
O8 O 0.7385(8) 0.4619(7) 0.6146(5) 0.0674(18) Uani 0.50 1 d PU . .
O4 O 0.3173(2) 0.7048(2) 0.69015(15) 0.0270(5) Uani 1 1 d U . .
O5 O 0.2992(2) 0.75177(19) 0.54375(15) 0.0239(5) Uani 1 1 d U . .
C25 C 0.2486(3) 0.7694(3) 0.6270(2) 0.0216(6) Uani 1 1 d U . .
C26 C 0.0963(3) 0.8750(3) 0.6557(2) 0.0310(7) Uani 1 1 d U . .
H26A H 0.1066 0.9611 0.6444 0.047 Uiso 1 1 calc R . .
H26B H 0.0549 0.8594 0.7211 0.047 Uiso 1 1 calc R . .
H26C H 0.0278 0.8737 0.6205 0.047 Uiso 1 1 calc R . .
P1A P 0.8638(4) 0.8451(2) 0.95238(14) 0.0280(5) Uani 0.872(4) 1 d PDU A 1
F1A F 1.0405(5) 0.8140(4) 0.9209(4) 0.0685(15) Uani 0.872(4) 1 d PDU A 1
F2A F 0.6849(3) 0.8768(3) 0.9851(2) 0.0434(7) Uani 0.872(4) 1 d PDU A 1
F3A F 0.8650(5) 0.8665(4) 1.0518(3) 0.0605(10) Uani 0.872(4) 1 d PDU A 1
F4A F 0.8941(3) 0.6923(2) 0.9835(2) 0.0529(8) Uani 0.872(4) 1 d PDU A 1
F5A F 0.8310(4) 0.9961(3) 0.9202(3) 0.0470(8) Uani 0.872(4) 1 d PDU A 1
F6A F 0.8566(4) 0.8208(3) 0.85373(18) 0.0600(9) Uani 0.872(4) 1 d PDU A 1
P1B P 0.895(2) 0.8413(14) 0.9517(10) 0.051(8) Uani 0.128(4) 1 d PDU A 2
F1B F 1.064(2) 0.819(2) 0.9458(16) 0.047(8) Uani 0.128(4) 1 d PDU A 2
F2B F 0.726(2) 0.861(2) 0.9570(13) 0.0434(7) Uani 0.128(4) 1 d PDU A 2
F3B F 0.846(3) 0.932(2) 1.0310(13) 0.132(19) Uani 0.128(4) 1 d PDU A 2
F4B F 0.911(2) 0.7196(16) 1.0228(12) 0.0529(8) Uani 0.128(4) 1 d PDU A 2
F5B F 0.885(2) 0.9628(13) 0.8811(12) 0.038(5) Uani 0.128(4) 1 d PDU A 2
F6B F 0.955(2) 0.7503(15) 0.8721(10) 0.0600(9) Uani 0.128(4) 1 d PDU A 2
N5 N 0.3413(4) 1.0197(3) 0.6860(3) 0.0470(8) Uani 1 1 d U . .
C27 C 0.3670(4) 0.9533(3) 0.7501(3) 0.0404(9) Uani 1 1 d U . .
C28 C 0.3976(6) 0.8701(4) 0.8316(3) 0.0625(13) Uani 1 1 d U . .
H28A H 0.3840 0.9242 0.8799 0.094 Uiso 1 1 calc R . .
H28B H 0.5020 0.8066 0.8185 0.094 Uiso 1 1 calc R . .
H28C H 0.3277 0.8227 0.8518 0.094 Uiso 1 1 calc R . .

loop_
_atom_site_aniso_label
_atom_site_aniso_U_11
_atom_site_aniso_U_22
_atom_site_aniso_U_33
_atom_site_aniso_U_23
_atom_site_aniso_U_13
_atom_site_aniso_U_12
Mn1 0.0254(3) 0.0247(2) 0.0167(3) -0.00077(18) -0.00608(19) -0.01046(19)
Mn2 0.0225(2) 0.0220(2) 0.0117(2) 0.00170(16) -0.00555(17) -0.01377(18)
O1 0.0214(10) 0.0209(9) 0.0161(10) 0.0012(8) -0.0065(8) -0.0128(8)
N1 0.0246(13) 0.0250(12) 0.0221(14) -0.0018(10) -0.0058(11) -0.0120(10)
N2 0.0282(13) 0.0253(12) 0.0211(14) -0.0003(10) -0.0100(11) -0.0135(10)
N3 0.0188(12) 0.0295(12) 0.0172(13) -0.0043(10) -0.0033(10) -0.0148(10)
N4 0.0220(12) 0.0206(11) 0.0149(12) 0.0007(9) -0.0052(10) -0.0119(10)
C1 0.0310(17) 0.0354(17) 0.0215(17) -0.0066(13) -0.0031(13) -0.0156(14)
C2 0.0358(19) 0.0420(18) 0.0216(17) 0.0004(14) -0.0062(14) -0.0194(15)
C3 0.0377(19) 0.0422(18) 0.0197(17) 0.0027(14) -0.0050(14) -0.0210(15)
C4 0.045(2) 0.0338(17) 0.0210(17) 0.0052(13) -0.0137(15) -0.0204(15)
C5 0.0321(17) 0.0261(14) 0.0214(16) -0.0003(12) -0.0105(13) -0.0157(13)
C6 0.0346(17) 0.0189(13) 0.0179(15) 0.0010(11) -0.0140(13) -0.0114(12)
C7 0.0372(19) 0.0315(16) 0.0234(17) 0.0005(13) -0.0134(15) -0.0126(14)
C8 0.0347(18) 0.0298(16) 0.035(2) -0.0045(14) -0.0182(16) -0.0023(14)
C9 0.0328(17) 0.0256(15) 0.0298(18) -0.0056(13) -0.0137(14) -0.0070(13)
C10 0.0252(15) 0.0226(14) 0.0244(17) -0.0073(12) -0.0033(13) -0.0107(12)
C11 0.0173(14) 0.0245(14) 0.0317(19) -0.0068(13) -0.0051(13) -0.0052(12)
C12 0.0163(13) 0.0219(13) 0.0209(16) 0.0001(11) -0.0047(12) -0.0089(11)
C13 0.0202(14) 0.0262(14) 0.0216(16) -0.0027(12) -0.0040(12) -0.0141(12)
C14 0.0207(15) 0.0320(16) 0.0272(18) -0.0046(13) -0.0046(13) -0.0104(12)
C15 0.0252(16) 0.0373(17) 0.0228(17) -0.0043(13) 0.0007(13) -0.0157(14)
C16 0.0286(16) 0.0320(16) 0.0192(16) 0.0019(12) -0.0052(13) -0.0160(13)
C17 0.0263(15) 0.0256(14) 0.0177(15) -0.0001(11) -0.0035(12) -0.0174(12)
C18 0.0229(14) 0.0222(13) 0.0186(15) 0.0004(11) -0.0067(12) -0.0147(11)
C19 0.0325(17) 0.0309(15) 0.0164(15) 0.0020(12) -0.0077(13) -0.0170(13)
C20 0.0392(18) 0.0282(15) 0.0238(17) 0.0057(13) -0.0167(15) -0.0157(14)
C21 0.0264(16) 0.0217(14) 0.0357(19) 0.0014(13) -0.0154(14) -0.0076(12)
C22 0.0245(15) 0.0216(14) 0.0242(16) -0.0037(12) -0.0055(13) -0.0089(12)
O6 0.0367(12) 0.0295(11) 0.0255(12) 0.0019(9) -0.0124(10) -0.0193(10)
O7 0.0334(12) 0.0282(11) 0.0215(11) 0.0005(9) -0.0092(9) -0.0191(9)
C23 0.0205(14) 0.0241(14) 0.0235(16) -0.0047(12) -0.0033(12) -0.0114(11)
C24 0.0377(18) 0.0328(17) 0.0299(18) -0.0035(14) -0.0053(15) -0.0244(15)
O8 0.071(4) 0.084(5) 0.067(5) 0.010(4) -0.031(4) -0.046(4)
O4 0.0259(11) 0.0326(11) 0.0183(11) -0.0011(9) -0.0036(9) -0.0077(9)
O5 0.0232(11) 0.0244(10) 0.0219(12) -0.0051(8) -0.0052(9) -0.0050(8)
C25 0.0207(14) 0.0227(14) 0.0211(16) -0.0034(12) -0.0016(12) -0.0092(12)
C26 0.0225(16) 0.0347(17) 0.0293(19) -0.0043(14) -0.0039(14) -0.0042(13)
P1A 0.0277(9) 0.0247(9) 0.0227(10) 0.0063(6) -0.0035(6) -0.0055(5)
F1A 0.0306(18) 0.064(3) 0.084(3) 0.020(2) 0.003(2) -0.0102(17)
F2A 0.0308(17) 0.0612(15) 0.0295(18) 0.0125(13) -0.0057(12) -0.0152(13)
F3A 0.060(2) 0.089(3) 0.0375(18) 0.0006(17) -0.0273(16) -0.0234(18)
F4A 0.0598(17) 0.0302(13) 0.065(2) 0.0192(13) -0.0217(15) -0.0170(12)
F5A 0.049(2) 0.0264(14) 0.066(2) 0.0095(14) -0.0234(17) -0.0136(14)
F6A 0.095(2) 0.0465(16) 0.0305(15) -0.0056(12) -0.0075(15) -0.0206(16)
P1B 0.047(12) 0.040(8) 0.049(10) 0.009(6) 0.006(6) -0.016(7)
F1B 0.058(17) 0.053(13) 0.045(14) 0.010(10) -0.017(11) -0.037(12)
F2B 0.0308(17) 0.0612(15) 0.0295(18) 0.0125(13) -0.0057(12) -0.0152(13)
F3B 0.12(3) 0.18(4) 0.09(3) -0.10(3) 0.01(2) -0.05(3)
F4B 0.0598(17) 0.0302(13) 0.065(2) 0.0192(13) -0.0217(15) -0.0170(12)
F5B 0.032(10) 0.013(8) 0.048(13) 0.001(7) 0.009(8) -0.001(7)
F6B 0.095(2) 0.0465(16) 0.0305(15) -0.0056(12) -0.0075(15) -0.0206(16)
N5 0.0428(19) 0.0440(18) 0.049(2) 0.0009(16) -0.0134(16) -0.0102(15)
C27 0.047(2) 0.0307(18) 0.043(2) -0.0063(17) -0.0111(18) -0.0127(16)
C28 0.097(4) 0.037(2) 0.054(3) 0.003(2) -0.021(3) -0.026(2)

loop_
_atom_type_symbol
_atom_type_description
_atom_type_scat_dispersion_real
_atom_type_scat_dispersion_imag
_atom_type_scat_source
C C 0.0033 0.0016 'International Tables Vol C Tables 4.2.6.8 and 6.1.1.4'
H H 0.0000 0.0000 'International Tables Vol C Tables 4.2.6.8 and 6.1.1.4'
N N 0.0061 0.0033 'International Tables Vol C Tables 4.2.6.8 and 6.1.1.4'
O O 0.0106 0.0060 'International Tables Vol C Tables 4.2.6.8 and 6.1.1.4'
Mn Mn 0.3368 0.7283 'International Tables Vol C Tables 4.2.6.8 and 6.1.1.4'
P P 0.1023 0.0942 'International Tables Vol C Tables 4.2.6.8 and 6.1.1.4'
F F 0.0171 0.0103 'International Tables Vol C Tables 4.2.6.8 and 6.1.1.4'

loop_
_geom_angle_atom_site_label_1
_geom_angle_atom_site_label_2
_geom_angle_atom_site_label_3
_geom_angle
_geom_angle_site_symmetry_1
_geom_angle_site_symmetry_3
O8 Mn1 O1 63.04(19) . .
O8 Mn1 O6 76.53(19) . .
O1 Mn1 O6 106.82(8) . .
O8 Mn1 O4 152.8(2) . .
O1 Mn1 O4 95.27(8) . .
O6 Mn1 O4 96.12(9) . .
O8 Mn1 N1 117.2(2) . .
O1 Mn1 N1 132.72(8) . .
O6 Mn1 N1 119.44(9) . .
O4 Mn1 N1 89.36(9) . .
O8 Mn1 N2 44.2(2) . .
O1 Mn1 N2 94.52(8) . .
O6 Mn1 N2 95.14(9) . .
O4 Mn1 N2 162.27(9) . .
N1 Mn1 N2 73.16(9) . .
O8 Mn1 Mn2 75.17(19) . .
O1 Mn1 Mn2 32.36(5) . .
O6 Mn1 Mn2 81.72(6) . .
O4 Mn1 Mn2 77.87(6) . .
N1 Mn1 Mn2 156.65(6) . .
N2 Mn1 Mn2 117.38(7) . .
O1 Mn2 O1 82.41(9) . 2_666
O1 Mn2 O7 100.65(8) . .
O1 Mn2 O7 174.83(9) 2_666 .
O1 Mn2 N4 169.13(9) . .
O1 Mn2 N4 88.02(8) 2_666 .
O7 Mn2 N4 88.52(9) . .
O1 Mn2 O5 96.36(8) . .
O1 Mn2 O5 98.84(8) 2_666 .
O7 Mn2 O5 85.02(8) . .
N4 Mn2 O5 90.17(9) . .
O1 Mn2 N3 100.47(9) . .
O1 Mn2 N3 94.02(8) 2_666 .
O7 Mn2 N3 81.36(8) . .
N4 Mn2 N3 74.98(9) . .
O5 Mn2 N3 160.01(8) . .
O1 Mn2 Mn2 41.58(6) . 2_666
O1 Mn2 Mn2 40.83(6) 2_666 2_666
O7 Mn2 Mn2 142.07(7) . 2_666
N4 Mn2 Mn2 128.66(6) . 2_666
O5 Mn2 Mn2 100.14(6) . 2_666
N3 Mn2 Mn2 99.60(6) . 2_666
O1 Mn2 Mn1 35.81(6) . .
O1 Mn2 Mn1 114.34(6) 2_666 .
O7 Mn2 Mn1 69.84(6) . .
N4 Mn2 Mn1 155.05(6) . .
O5 Mn2 Mn1 76.11(6) . .
N3 Mn2 Mn1 112.28(6) . .
Mn2 Mn2 Mn1 74.989(18) 2_666 .
Mn2 O1 Mn2 97.59(9) . 2_666
Mn2 O1 Mn1 111.82(9) . .
Mn2 O1 Mn1 140.78(11) 2_666 .
C1 N1 C5 117.6(3) . .
C1 N1 Mn1 123.6(2) . .
C5 N1 Mn1 118.0(2) . .
C6 N2 C10 118.2(3) . .
C6 N2 Mn1 115.8(2) . .
C10 N2 Mn1 125.6(2) . .
C13 N3 C17 119.5(2) . .
C13 N3 Mn2 128.1(2) . .
C17 N3 Mn2 112.13(18) . .
C22 N4 C18 119.2(3) . .
C22 N4 Mn2 120.9(2) . .
C18 N4 Mn2 119.69(18) . .
N1 C1 C2 124.0(3) . .
N1 C1 H1 118.0 . .
C2 C1 H1 118.0 . .
C1 C2 C3 117.8(3) . .
C1 C2 H2 121.1 . .
C3 C2 H2 121.1 . .
C4 C3 C2 119.2(3) . .
C4 C3 H3 120.4 . .
C2 C3 H3 120.4 . .
C3 C4 C5 120.5(3) . .
C3 C4 H4 119.7 . .
C5 C4 H4 119.7 . .
N1 C5 C4 120.7(3) . .
N1 C5 C6 116.0(3) . .
C4 C5 C6 123.1(3) . .
N2 C6 C7 121.0(3) . .
N2 C6 C5 115.9(3) . .
C7 C6 C5 123.1(3) . .
C8 C7 C6 120.0(3) . .
C8 C7 H7 120.0 . .
C6 C7 H7 120.0 . .
C7 C8 C9 119.9(3) . .
C7 C8 H8 120.1 . .
C9 C8 H8 120.1 . .
C10 C9 C8 117.5(3) . .
C10 C9 H9 121.2 . .
C8 C9 H9 121.2 . .
N2 C10 C9 123.3(3) . .
N2 C10 C11 116.5(3) . .
C9 C10 C11 120.2(3) . .
C12 C11 C10 176.8(3) . .
C11 C12 C13 177.9(3) . .
N3 C13 C14 121.6(3) . .
N3 C13 C12 117.4(3) . .
C14 C13 C12 120.9(3) . .
C15 C14 C13 118.3(3) . .
C15 C14 H14 120.9 . .
C13 C14 H14 120.9 . .
C16 C15 C14 120.0(3) . .
C16 C15 H15 120.0 . .
C14 C15 H15 120.0 . .
C17 C16 C15 118.6(3) . .
C17 C16 H16 120.7 . .
C15 C16 H16 120.7 . .
N3 C17 C16 121.8(3) . .
N3 C17 C18 115.9(3) . .
C16 C17 C18 122.3(3) . .
N4 C18 C19 121.5(3) . .
N4 C18 C17 115.9(2) . .
C19 C18 C17 122.6(3) . .
C18 C19 C20 119.1(3) . .
C18 C19 H19 120.5 . .
C20 C19 H19 120.5 . .
C21 C20 C19 119.3(3) . .
C21 C20 H20 120.4 . .
C19 C20 H20 120.4 . .
C20 C21 C22 118.7(3) . .
C20 C21 H21 120.7 . .
C22 C21 H21 120.7 . .
N4 C22 C21 122.3(3) . .
N4 C22 H22 118.9 . .
C21 C22 H22 118.9 . .
C23 O6 Mn1 120.56(18) . .
C23 O7 Mn2 141.2(2) . .
O6 C23 O7 125.4(3) . .
O6 C23 C24 117.6(3) . .
O7 C23 C24 117.0(3) . .
C23 C24 H24A 109.5 . .
C23 C24 H24B 109.5 . .
H24A C24 H24B 109.5 . .
C23 C24 H24C 109.5 . .
H24A C24 H24C 109.5 . .
H24B C24 H24C 109.5 . .
C25 O4 Mn1 130.60(19) . .
C25 O5 Mn2 130.17(19) . .
O5 C25 O4 125.0(3) . .
O5 C25 C26 117.9(3) . .
O4 C25 C26 117.0(3) . .
C25 C26 H26A 109.5 . .
C25 C26 H26B 109.5 . .
H26A C26 H26B 109.5 . .
C25 C26 H26C 109.5 . .
H26A C26 H26C 109.5 . .
H26B C26 H26C 109.5 . .
F1A P1A F3A 90.1(3) . .
F1A P1A F5A 90.3(2) . .
F3A P1A F5A 91.9(2) . .
F1A P1A F6A 92.0(3) . .
F3A P1A F6A 177.4(3) . .
F5A P1A F6A 89.58(19) . .
F1A P1A F2A 179.5(3) . .
F3A P1A F2A 89.4(2) . .
F5A P1A F2A 89.7(2) . .
F6A P1A F2A 88.5(2) . .
F1A P1A F4A 90.6(2) . .
F3A P1A F4A 89.2(2) . .
F5A P1A F4A 178.6(3) . .
F6A P1A F4A 89.29(18) . .
F2A P1A F4A 89.35(19) . .
F6B P1B F3B 176.2(16) . .
F6B P1B F5B 89.9(7) . .
F3B P1B F5B 89.8(8) . .
F6B P1B F4B 90.5(8) . .
F3B P1B F4B 89.7(7) . .
F5B P1B F4B 177.4(16) . .
F6B P1B F1B 87.4(10) . .
F3B P1B F1B 88.8(9) . .
F5B P1B F1B 88.9(10) . .
F4B P1B F1B 88.5(10) . .
F6B P1B F2B 91.8(10) . .
F3B P1B F2B 92.1(10) . .
F5B P1B F2B 91.5(10) . .
F4B P1B F2B 91.1(10) . .
F1B P1B F2B 179.0(10) . .
N5 C27 C28 179.3(5) . .
C27 C28 H28A 109.5 . .
C27 C28 H28B 109.5 . .
H28A C28 H28B 109.5 . .
C27 C28 H28C 109.5 . .
H28A C28 H28C 109.5 . .
H28B C28 H28C 109.5 . .

loop_
_geom_bond_atom_site_label_1
_geom_bond_atom_site_label_2
_geom_bond_distance
_geom_bond_site_symmetry_2
Mn1 O8 1.956(7) .
Mn1 O1 2.0178(19) .
Mn1 O6 2.075(2) .
Mn1 O4 2.092(2) .
Mn1 N1 2.201(3) .
Mn1 N2 2.276(2) .
Mn1 Mn2 3.2014(6) .
Mn2 O1 1.8460(19) .
Mn2 O1 1.8736(18) 2_666
Mn2 O7 2.0087(19) .
Mn2 N4 2.094(2) .
Mn2 O5 2.167(2) .
Mn2 N3 2.305(2) .
Mn2 Mn2 2.7985(8) 2_666
O1 Mn2 1.8736(18) 2_666
N1 C1 1.342(4) .
N1 C5 1.365(4) .
N2 C6 1.353(4) .
N2 C10 1.360(4) .
N3 C13 1.349(4) .
N3 C17 1.355(4) .
N4 C22 1.333(4) .
N4 C18 1.350(4) .
C1 C2 1.377(5) .
C1 H1 0.9500 .
C2 C3 1.381(5) .
C2 H2 0.9500 .
C3 C4 1.372(5) .
C3 H3 0.9500 .
C4 C5 1.381(4) .
C4 H4 0.9500 .
C5 C6 1.468(4) .
C6 C7 1.401(4) .
C7 C8 1.357(5) .
C7 H7 0.9500 .
C8 C9 1.403(5) .
C8 H8 0.9500 .
C9 C10 1.381(4) .
C9 H9 0.9500 .
C10 C11 1.452(5) .
C11 C12 1.183(4) .
C12 C13 1.423(4) .
C13 C14 1.393(4) .
C14 C15 1.394(4) .
C14 H14 0.9500 .
C15 C16 1.387(4) .
C15 H15 0.9500 .
C16 C17 1.382(4) .
C16 H16 0.9500 .
C17 C18 1.499(4) .
C18 C19 1.375(4) .
C19 C20 1.398(4) .
C19 H19 0.9500 .
C20 C21 1.367(5) .
C20 H20 0.9500 .
C21 C22 1.393(4) .
C21 H21 0.9500 .
C22 H22 0.9500 .
O6 C23 1.252(4) .
O7 C23 1.256(3) .
C23 C24 1.509(4) .
C24 H24A 0.9800 .
C24 H24B 0.9800 .
C24 H24C 0.9800 .
O4 C25 1.279(4) .
O5 C25 1.250(4) .
C25 C26 1.500(4) .
C26 H26A 0.9800 .
C26 H26B 0.9800 .
C26 H26C 0.9800 .
P1A F1A 1.586(4) .
P1A F3A 1.581(4) .
P1A F5A 1.587(3) .
P1A F6A 1.601(3) .
P1A F2A 1.606(4) .
P1A F4A 1.607(3) .
P1B F6B 1.552(13) .
P1B F3B 1.558(13) .
P1B F5B 1.559(13) .
P1B F4B 1.560(13) .
P1B F1B 1.571(12) .
P1B F2B 1.577(12) .
N5 C27 1.140(5) .
C27 C28 1.438(6) .
C28 H28A 0.9800 .
C28 H28B 0.9800 .
C28 H28C 0.9800 .

loop_
_geom_torsion_atom_site_label_1
_geom_torsion_atom_site_label_2
_geom_torsion_atom_site_label_3
_geom_torsion_atom_site_label_4
_geom_torsion
_geom_torsion_site_symmetry_1
_geom_torsion_site_symmetry_4
O8 Mn1 Mn2 O1 62.7(2) . .
O6 Mn1 Mn2 O1 140.88(12) . .
O4 Mn1 Mn2 O1 -120.98(12) . .
N1 Mn1 Mn2 O1 -62.77(19) . .
N2 Mn1 Mn2 O1 49.36(12) . .
O8 Mn1 Mn2 O1 91.7(2) . 2_666
O1 Mn1 Mn2 O1 29.00(16) . 2_666
O6 Mn1 Mn2 O1 169.88(9) . 2_666
O4 Mn1 Mn2 O1 -91.98(9) . 2_666
N1 Mn1 Mn2 O1 -33.77(18) . 2_666
N2 Mn1 Mn2 O1 78.35(10) . 2_666
O8 Mn1 Mn2 O7 -85.0(2) . .
O1 Mn1 Mn2 O7 -147.71(12) . .
O6 Mn1 Mn2 O7 -6.83(9) . .
O4 Mn1 Mn2 O7 91.30(9) . .
N1 Mn1 Mn2 O7 149.52(18) . .
N2 Mn1 Mn2 O7 -98.36(9) . .
O8 Mn1 Mn2 N4 -116.4(2) . .
O1 Mn1 Mn2 N4 -179.07(18) . .
O6 Mn1 Mn2 N4 -38.19(17) . .
O4 Mn1 Mn2 N4 59.94(17) . .
N1 Mn1 Mn2 N4 118.2(2) . .
N2 Mn1 Mn2 N4 -129.72(17) . .
O8 Mn1 Mn2 O5 -174.74(19) . .
O1 Mn1 Mn2 O5 122.54(12) . .
O6 Mn1 Mn2 O5 -96.57(8) . .
O4 Mn1 Mn2 O5 1.56(8) . .
N1 Mn1 Mn2 O5 59.77(17) . .
N2 Mn1 Mn2 O5 171.90(9) . .
O8 Mn1 Mn2 N3 -13.9(2) . .
O1 Mn1 Mn2 N3 -76.57(12) . .
O6 Mn1 Mn2 N3 64.31(9) . .
O4 Mn1 Mn2 N3 162.45(9) . .
N1 Mn1 Mn2 N3 -139.34(18) . .
N2 Mn1 Mn2 N3 -27.22(9) . .
O8 Mn1 Mn2 Mn2 80.54(19) . 2_666
O1 Mn1 Mn2 Mn2 17.83(10) . 2_666
O6 Mn1 Mn2 Mn2 158.71(7) . 2_666
O4 Mn1 Mn2 Mn2 -103.15(6) . 2_666
N1 Mn1 Mn2 Mn2 -44.94(17) . 2_666
N2 Mn1 Mn2 Mn2 67.18(7) . 2_666
O1 Mn2 O1 Mn2 0.0 2_666 2_666
O7 Mn2 O1 Mn2 -175.78(9) . 2_666
N4 Mn2 O1 Mn2 -28.5(5) . 2_666
O5 Mn2 O1 Mn2 98.11(9) . 2_666
N3 Mn2 O1 Mn2 -92.71(9) . 2_666
Mn1 Mn2 O1 Mn2 153.54(14) . 2_666
O1 Mn2 O1 Mn1 -153.54(14) 2_666 .
O7 Mn2 O1 Mn1 30.68(11) . .
N4 Mn2 O1 Mn1 177.9(4) . .
O5 Mn2 O1 Mn1 -55.43(10) . .
N3 Mn2 O1 Mn1 113.75(10) . .
Mn2 Mn2 O1 Mn1 -153.54(14) 2_666 .
O8 Mn1 O1 Mn2 -105.4(2) . .
O6 Mn1 O1 Mn2 -40.71(12) . .
O4 Mn1 O1 Mn2 57.33(11) . .
N1 Mn1 O1 Mn2 151.33(10) . .
N2 Mn1 O1 Mn2 -137.48(10) . .
O8 Mn1 O1 Mn2 118.9(3) . 2_666
O6 Mn1 O1 Mn2 -176.40(16) . 2_666
O4 Mn1 O1 Mn2 -78.37(17) . 2_666
N1 Mn1 O1 Mn2 15.6(2) . 2_666
N2 Mn1 O1 Mn2 86.83(17) . 2_666
Mn2 Mn1 O1 Mn2 -135.7(2) . 2_666
O8 Mn1 N1 C1 -168.1(3) . .
O1 Mn1 N1 C1 -90.8(2) . .
O6 Mn1 N1 C1 102.5(2) . .
O4 Mn1 N1 C1 5.8(2) . .
N2 Mn1 N1 C1 -171.1(2) . .
Mn2 Mn1 N1 C1 -50.4(3) . .
O8 Mn1 N1 C5 2.2(3) . .
O1 Mn1 N1 C5 79.6(2) . .
O6 Mn1 N1 C5 -87.2(2) . .
O4 Mn1 N1 C5 176.2(2) . .
N2 Mn1 N1 C5 -0.81(19) . .
Mn2 Mn1 N1 C5 119.9(2) . .
O8 Mn1 N2 C6 178.1(3) . .
O1 Mn1 N2 C6 -139.16(19) . .
O6 Mn1 N2 C6 113.47(19) . .
O4 Mn1 N2 C6 -15.8(4) . .
N1 Mn1 N2 C6 -5.76(18) . .
Mn2 Mn1 N2 C6 -163.20(17) . .
O8 Mn1 N2 C10 5.6(3) . .
O1 Mn1 N2 C10 48.3(2) . .
O6 Mn1 N2 C10 -59.0(2) . .
O4 Mn1 N2 C10 171.7(3) . .
N1 Mn1 N2 C10 -178.3(2) . .
Mn2 Mn1 N2 C10 24.3(2) . .
O1 Mn2 N3 C13 -13.5(2) . .
O1 Mn2 N3 C13 -96.5(2) 2_666 .
O7 Mn2 N3 C13 85.8(2) . .
N4 Mn2 N3 C13 176.6(2) . .
O5 Mn2 N3 C13 133.4(3) . .
Mn2 Mn2 N3 C13 -55.8(2) 2_666 .
Mn1 Mn2 N3 C13 21.8(2) . .
O1 Mn2 N3 C17 159.44(18) . .
O1 Mn2 N3 C17 76.43(18) 2_666 .
O7 Mn2 N3 C17 -101.23(19) . .
N4 Mn2 N3 C17 -10.44(18) . .
O5 Mn2 N3 C17 -53.6(3) . .
Mn2 Mn2 N3 C17 117.19(17) 2_666 .
Mn1 Mn2 N3 C17 -165.20(16) . .
O1 Mn2 N4 C22 117.1(5) . .
O1 Mn2 N4 C22 88.8(2) 2_666 .
O7 Mn2 N4 C22 -95.1(2) . .
O5 Mn2 N4 C22 -10.0(2) . .
N3 Mn2 N4 C22 -176.5(2) . .
Mn2 Mn2 N4 C22 93.1(2) 2_666 .
Mn1 Mn2 N4 C22 -65.8(3) . .
O1 Mn2 N4 C18 -58.2(5) . .
O1 Mn2 N4 C18 -86.5(2) 2_666 .
O7 Mn2 N4 C18 89.6(2) . .
O5 Mn2 N4 C18 174.7(2) . .
N3 Mn2 N4 C18 8.18(19) . .
Mn2 Mn2 N4 C18 -82.2(2) 2_666 .
Mn1 Mn2 N4 C18 118.89(19) . .
C5 N1 C1 C2 -2.0(4) . .
Mn1 N1 C1 C2 168.4(2) . .
N1 C1 C2 C3 0.6(5) . .
C1 C2 C3 C4 0.3(5) . .
C2 C3 C4 C5 0.4(5) . .
C1 N1 C5 C4 2.6(4) . .
Mn1 N1 C5 C4 -168.3(2) . .
C1 N1 C5 C6 177.7(2) . .
Mn1 N1 C5 C6 6.8(3) . .
C3 C4 C5 N1 -1.8(5) . .
C3 C4 C5 C6 -176.6(3) . .
C10 N2 C6 C7 3.1(4) . .
Mn1 N2 C6 C7 -170.0(2) . .
C10 N2 C6 C5 -175.8(2) . .
Mn1 N2 C6 C5 11.1(3) . .
N1 C5 C6 N2 -11.9(4) . .
C4 C5 C6 N2 163.1(3) . .
N1 C5 C6 C7 169.3(3) . .
C4 C5 C6 C7 -15.7(4) . .
N2 C6 C7 C8 -2.5(4) . .
C5 C6 C7 C8 176.3(3) . .
C6 C7 C8 C9 0.5(5) . .
C7 C8 C9 C10 0.8(5) . .
C6 N2 C10 C9 -1.8(4) . .
Mn1 N2 C10 C9 170.6(2) . .
C6 N2 C10 C11 177.2(2) . .
Mn1 N2 C10 C11 -10.4(3) . .
C8 C9 C10 N2 -0.1(4) . .
C8 C9 C10 C11 -179.1(3) . .
C17 N3 C13 C14 -4.7(4) . .
Mn2 N3 C13 C14 167.8(2) . .
C17 N3 C13 C12 174.2(2) . .
Mn2 N3 C13 C12 -13.3(3) . .
N3 C13 C14 C15 1.2(4) . .
C12 C13 C14 C15 -177.7(3) . .
C13 C14 C15 C16 2.2(4) . .
C14 C15 C16 C17 -2.0(4) . .
C13 N3 C17 C16 4.9(4) . .
Mn2 N3 C17 C16 -168.7(2) . .
C13 N3 C17 C18 -175.0(2) . .
Mn2 N3 C17 C18 11.3(3) . .
C15 C16 C17 N3 -1.5(4) . .
C15 C16 C17 C18 178.4(3) . .
C22 N4 C18 C19 0.9(4) . .
Mn2 N4 C18 C19 176.2(2) . .
C22 N4 C18 C17 179.7(2) . .
Mn2 N4 C18 C17 -5.0(3) . .
N3 C17 C18 N4 -5.1(3) . .
C16 C17 C18 N4 174.9(2) . .
N3 C17 C18 C19 173.6(2) . .
C16 C17 C18 C19 -6.3(4) . .
N4 C18 C19 C20 -1.0(4) . .
C17 C18 C19 C20 -179.7(2) . .
C18 C19 C20 C21 0.4(4) . .
C19 C20 C21 C22 0.3(4) . .
C18 N4 C22 C21 -0.2(4) . .
Mn2 N4 C22 C21 -175.5(2) . .
C20 C21 C22 N4 -0.4(4) . .
O8 Mn1 O6 C23 87.2(3) . .
O1 Mn1 O6 C23 31.2(2) . .
O4 Mn1 O6 C23 -66.2(2) . .
N1 Mn1 O6 C23 -159.0(2) . .
N2 Mn1 O6 C23 127.5(2) . .
Mn2 Mn1 O6 C23 10.5(2) . .
O1 Mn2 O7 C23 -10.8(3) . .
N4 Mn2 O7 C23 175.0(3) . .
O5 Mn2 O7 C23 84.7(3) . .
N3 Mn2 O7 C23 -110.0(3) . .
Mn2 Mn2 O7 C23 -15.4(4) 2_666 .
Mn1 Mn2 O7 C23 7.7(3) . .
Mn1 O6 C23 O7 -10.3(4) . .
Mn1 O6 C23 C24 168.5(2) . .
Mn2 O7 C23 O6 -1.6(5) . .
Mn2 O7 C23 C24 179.6(2) . .
O8 Mn1 O4 C25 3.1(5) . .
O1 Mn1 O4 C25 -32.2(3) . .
O6 Mn1 O4 C25 75.4(2) . .
N1 Mn1 O4 C25 -165.0(2) . .
N2 Mn1 O4 C25 -155.4(3) . .
Mn2 Mn1 O4 C25 -4.7(2) . .
O1 Mn2 O5 C25 30.2(2) . .
O1 Mn2 O5 C25 113.5(2) 2_666 .
O7 Mn2 O5 C25 -70.0(2) . .
N4 Mn2 O5 C25 -158.5(2) . .
N3 Mn2 O5 C25 -117.1(3) . .
Mn2 Mn2 O5 C25 72.1(2) 2_666 .
Mn1 Mn2 O5 C25 0.5(2) . .
Mn2 O5 C25 O4 -4.0(4) . .
Mn2 O5 C25 C26 175.41(19) . .
Mn1 O4 C25 O5 6.9(4) . .
Mn1 O4 C25 C26 -172.6(2) . .
